data_9015175
loop_
_publ_author_name
'Averbuch-Pouchot M'

_publ_section_title
;
 Crystal structure of cadmium cyclohexaphosphate hexahydrate: Cd3P6O18(H2O)6
 _cod_database_code 1008851
;
_journal_name_full 'Zeitschrift fur Anorganische und Allgemeine Chemie'
_journal_page_first 138
_journal_page_last 144
_journal_volume 570
_journal_year 1989
_chemical_formula_sum 'Cd H4 O8 P2'
_space_group_IT_number 148
_symmetry_space_group_name_Hall '-R 3'
_symmetry_space_group_name_H-M 'R -3 :H'
_cell_angle_alpha 90
_cell_angle_beta 90
_cell_angle_gamma 120
_cell_length_a 15.056
_cell_length_b 15.056
_cell_length_c 16.07999
_cell_formula_units_Z 18
_cell_volume 3156.717
_database_code_amcsd 0016717
_exptl_crystal_density_diffrn 2.901
_cod_duplicate_entry 1008851
_cod_original_sg_symbol_H-M 'R -3'
_cod_original_formula_sum 'Cd P2 O8 H4'
_cod_database_code 9015175
_amcsd_formula_title 'Cd3 H12 O24 P6'

loop_
_space_group_symop_operation_xyz
x,y,z
2/3+x,1/3+y,1/3+z
1/3+x,2/3+y,2/3+z
y,-x+y,-z
2/3+y,1/3-x+y,1/3-z
1/3+y,2/3-x+y,2/3-z
-x+y,-x,z
2/3-x+y,1/3-x,1/3+z
1/3-x+y,2/3-x,2/3+z
-x,-y,-z
2/3-x,1/3-y,1/3-z
1/3-x,2/3-y,2/3-z
-y,x-y,z
2/3-y,1/3+x-y,1/3+z
1/3-y,2/3+x-y,2/3+z
x-y,x,-z
2/3+x-y,1/3+x,1/3-z
1/3+x-y,2/3+x,2/3-z

loop_
_atom_site_label
_atom_site_fract_x
_atom_site_fract_y
_atom_site_fract_z
Cd1 0.73551 0.05701 0.39701
P1 0.28109 0.82636 0.43464
P2 0.12214 0.61456 0.39813
O1 0.51980 0.08490 0.18390
O2 0.24280 0.28570 0.28740
O3 0.76580 0.18700 0.98130
O4 0.70440 0.08700 0.11770
O5 0.49590 0.77450 0.38420
O6 0.72390 0.50410 0.11870
O7 0.52240 0.66470 0.16950
O8 0.87140 0.35580 0.36010
H1 -0.02000 0.20400 0.46200
H2 0.52100 0.70600 0.18300
H3 0.86900 0.54300 0.27000
H4 0.48800 0.18500 0.34800

loop_
_cod_related_entry_id
_cod_related_entry_database
_cod_related_entry_code
1 AMCSD 0016717
